data_2019948
loop_
_publ_author_name
'Cabrera-P\'erez, Laura C.'
'Garc\'ia-B\'aez, Efr\'en V.'
'Franco-Hern\'andez, Marina O.'
'Mart\'inez-Mart\'inez, Francisco J.'
'Padilla-Mart\'inez, Itzia I.'

_publ_section_title
;
 Carbonyl--carbonyl interactions and amide \p-stacking as the directing
 motifs of the supramolecular assembly of ethyl
 <i>N</i>-(2-acetylphenyl)oxalamate in a synperiplanar conformation
;
_journal_coeditor_code UK3109
_journal_issue 5
_journal_name_full 'Acta Crystallographica Section C'
_journal_page_first 381
_journal_page_last 385
_journal_paper_doi 10.1107/S2053229615006725
_journal_volume 71
_journal_year 2015
_chemical_formula_iupac 'C12 H13 N O4'
_chemical_formula_moiety 'C12 H13 N O4'
_chemical_formula_sum 'C12 H13 N O4'
_chemical_formula_weight 235.23
_chemical_name_systematic
;
Ethyl <i>N</i>-(2-acetylphenyl)oxalamate
;
_space_group_crystal_system orthorhombic
_space_group_IT_number 62
_space_group_name_Hall '-P 2ac 2n'
_space_group_name_H-M_alt 'P n m a'
_symmetry_space_group_name_Hall '-P 2ac 2n'
_symmetry_space_group_name_H-M 'P n m a'
_atom_sites_solution_hydrogens geom
_atom_sites_solution_primary direct
_atom_sites_solution_secondary difmap
_audit_creation_method SHELXL97
_cell_angle_alpha 90
_cell_angle_beta 90
_cell_angle_gamma 90
_cell_formula_units_Z 4
_cell_length_a 16.667(3)
_cell_length_b 6.4800(10)
_cell_length_c 10.241(2)
_cell_measurement_reflns_used 600
_cell_measurement_temperature 100(2)
_cell_measurement_theta_max 25
_cell_measurement_theta_min 20
_cell_volume 1106.1(3)
_computing_cell_refinement
;
SAINT (Bruker, 2004)
;
_computing_data_collection
;
APEX2 (Bruker, 2004)
;
_computing_data_reduction
;
SAINT (Bruker, 2004)
;
_computing_molecular_graphics
;
SHELXTL (Sheldrick, 2008)
;
_computing_publication_material
;
SHELXL97 (Sheldrick, 2008) and WinGX (Farrugia, 2012)
;
_computing_structure_refinement
;
SHELXL97 (Sheldrick, 2008)
;
_computing_structure_solution
;
SHELXS97 (Sheldrick, 2008)
;
_diffrn_ambient_temperature 100(2)
_diffrn_measured_fraction_theta_full 0.999
_diffrn_measured_fraction_theta_max 0.999
_diffrn_measurement_device 'Bruker APEXII CCD area-detector'
_diffrn_measurement_method '\f and \w'
_diffrn_radiation_monochromator graphite
_diffrn_radiation_type MoK\a
_diffrn_radiation_wavelength 0.71073
_diffrn_reflns_av_R_equivalents 0.0366
_diffrn_reflns_av_sigmaI/netI 0.0234
_diffrn_reflns_limit_h_max 19
_diffrn_reflns_limit_h_min -20
_diffrn_reflns_limit_k_max 7
_diffrn_reflns_limit_k_min -7
_diffrn_reflns_limit_l_max 12
_diffrn_reflns_limit_l_min -12
_diffrn_reflns_number 10441
_diffrn_reflns_theta_full 25.24
_diffrn_reflns_theta_max 25.24
_diffrn_reflns_theta_min 2.33
_diffrn_standards_decay_% 5
_diffrn_standards_number 0
_exptl_absorpt_coefficient_mu 0.107
_exptl_absorpt_correction_T_max 0.8620
_exptl_absorpt_correction_T_min 0.8614
_exptl_absorpt_correction_type sphere
_exptl_absorpt_process_details
;
(Dwiggins, 1975)
;
_exptl_crystal_colour colourless
_exptl_crystal_density_diffrn 1.413
_exptl_crystal_description block
_exptl_crystal_F_000 496
_exptl_crystal_size_max 0.440
_exptl_crystal_size_mid 0.180
_exptl_crystal_size_min 0.140
_exptl_crystal_size_rad 0.1500
_refine_diff_density_max 0.191
_refine_diff_density_min -0.197
_refine_ls_extinction_coef 0.0051(11)
_refine_ls_extinction_expression 'Fc* = kFc[1+0.001xFc^2^\l^3^/sin(2\q)]^-1/4^'
_refine_ls_extinction_method
;
SHELXL97 (Sheldrick, 2008)
;
_refine_ls_goodness_of_fit_ref 1.046
_refine_ls_hydrogen_treatment mixed
_refine_ls_matrix_type full
_refine_ls_number_parameters 108
_refine_ls_number_reflns 1099
_refine_ls_number_restraints 0
_refine_ls_restrained_S_all 1.046
_refine_ls_R_factor_all 0.0368
_refine_ls_R_factor_gt 0.0323
_refine_ls_shift/su_max 0.000
_refine_ls_shift/su_mean 0.000
_refine_ls_structure_factor_coef Fsqd
_refine_ls_weighting_details 'calc w = 1/[\s^2^(Fo^2^)+(0.0426P)^2^+0.3540P] where P=(Fo^2^+2Fc^2^)/3'
_refine_ls_weighting_scheme calc
_refine_ls_wR_factor_gt 0.0802
_refine_ls_wR_factor_ref 0.0833
_reflns_number_gt 984
_reflns_number_total 1099
_reflns_threshold_expression I>2\s(I)
_cod_data_source_file uk3109sup1.cif
_cod_data_source_block I
_cod_database_code 2019948
_shelx_space_group_comment
;
The symmetry employed for this shelxl refinement is uniquely defined
by the following loop, which should always be used as a source of
symmetry information in preference to the above space-group names.
They are only intended as comments.
;

loop_
_symmetry_equiv_pos_as_xyz
'x, y, z'
'-x+1/2, -y, z+1/2'
'-x, y+1/2, -z'
'x+1/2, -y+1/2, -z+1/2'
'-x, -y, -z'
'x-1/2, y, -z-1/2'
'x, -y-1/2, z'
'-x-1/2, y-1/2, z-1/2'

loop_
_atom_site_type_symbol
_atom_site_label
_atom_site_fract_x
_atom_site_fract_y
_atom_site_fract_z
_atom_site_U_iso_or_equiv
_atom_site_adp_type
_atom_site_calc_flag
_atom_site_refinement_flags
_atom_site_occupancy
_atom_site_symmetry_multiplicity
C C1 0.51761(9) 0.7500 0.48326(16) 0.0174(4) Uani d S 1 2
C C2 0.51132(10) 0.7500 0.34538(16) 0.0186(4) Uani d S 1 2
C C3 0.58236(10) 0.7500 0.27291(16) 0.0207(4) Uani d S 1 2
H H3 0.5791 0.7500 0.1803 0.025 Uiso calc SR 1 2
C C4 0.65707(10) 0.7500 0.33116(17) 0.0231(4) Uani d S 1 2
H H4 0.7044 0.7500 0.2795 0.028 Uiso calc SR 1 2
C C5 0.66185(10) 0.7500 0.46594(17) 0.0233(4) Uani d S 1 2
H H5 0.7130 0.7500 0.5070 0.028 Uiso calc SR 1 2
C C6 0.59338(10) 0.7500 0.54146(16) 0.0202(4) Uani d S 1 2
H H6 0.5978 0.7500 0.6339 0.024 Uiso calc SR 1 2
C C8 0.43998(10) 0.7500 0.68912(16) 0.0185(4) Uani d S 1 2
C C9 0.35202(10) 0.7500 0.73565(15) 0.0199(4) Uani d S 1 2
C C11 0.21605(10) 0.7500 0.67083(17) 0.0229(4) Uani d S 1 2
H H11A 0.2026 0.8741 0.7228 0.027 Uiso calc PR 0.50 1
H H11B 0.2026 0.6259 0.7228 0.027 Uiso calc PR 0.50 1
C C12 0.17035(10) 0.7500 0.54468(17) 0.0262(4) Uani d S 1 2
H H12A 0.1866 0.8691 0.4920 0.039 Uiso calc PR 0.50 1
H H12B 0.1127 0.7583 0.5629 0.039 Uiso calc PR 0.50 1
H H12C 0.1818 0.6226 0.4966 0.039 Uiso calc PR 0.50 1
C C13 0.43310(10) 0.7500 0.27513(16) 0.0203(4) Uani d S 1 2
C C14 0.43319(11) 0.7500 0.12857(17) 0.0290(4) Uani d S 1 2
H H14A 0.4545 0.6184 0.0967 0.044 Uiso calc PR 0.50 1
H H14B 0.4669 0.8633 0.0967 0.044 Uiso calc PR 0.50 1
H H14C 0.3782 0.7683 0.0966 0.044 Uiso calc PR 0.50 1
N N7 0.44734(8) 0.7500 0.55788(13) 0.0173(3) Uani d S 1 2
O O8 0.49322(7) 0.7500 0.77012(11) 0.0240(3) Uani d S 1 2
O O9 0.33456(7) 0.7500 0.84921(11) 0.0277(3) Uani d S 1 2
O O10 0.30085(7) 0.7500 0.63694(11) 0.0201(3) Uani d S 1 2
O O13 0.36892(7) 0.7500 0.33342(11) 0.0254(3) Uani d S 1 2
H H7 0.4022(12) 0.7500 0.514(2) 0.030 Uiso d S 1 2

loop_
_atom_site_aniso_label
_atom_site_aniso_U_11
_atom_site_aniso_U_22
_atom_site_aniso_U_33
_atom_site_aniso_U_12
_atom_site_aniso_U_13
_atom_site_aniso_U_23
C1 0.0188(8) 0.0127(8) 0.0207(9) 0.000 -0.0004(6) 0.000
C2 0.0215(8) 0.0137(7) 0.0206(8) 0.000 -0.0012(7) 0.000
C3 0.0265(9) 0.0172(8) 0.0185(9) 0.000 0.0023(7) 0.000
C4 0.0208(9) 0.0201(9) 0.0286(10) 0.000 0.0043(7) 0.000
C5 0.0184(8) 0.0208(9) 0.0308(10) 0.000 -0.0045(7) 0.000
C6 0.0225(8) 0.0182(8) 0.0198(8) 0.000 -0.0026(7) 0.000
C8 0.0239(9) 0.0135(8) 0.0182(8) 0.000 -0.0033(7) 0.000
C9 0.0274(9) 0.0162(8) 0.0161(9) 0.000 -0.0018(7) 0.000
C11 0.0181(8) 0.0283(9) 0.0222(9) 0.000 0.0039(7) 0.000
C12 0.0200(8) 0.0330(10) 0.0255(10) 0.000 0.0012(7) 0.000
C13 0.0248(9) 0.0153(8) 0.0208(9) 0.000 -0.0023(7) 0.000
C14 0.0277(10) 0.0390(11) 0.0205(9) 0.000 -0.0031(7) 0.000
N7 0.0167(7) 0.0197(7) 0.0154(7) 0.000 -0.0021(5) 0.000
O8 0.0244(6) 0.0294(7) 0.0180(6) 0.000 -0.0044(5) 0.000
O9 0.0295(7) 0.0377(7) 0.0159(6) 0.000 0.0015(5) 0.000
O10 0.0183(6) 0.0267(6) 0.0154(6) 0.000 0.0007(4) 0.000
O13 0.0198(6) 0.0360(7) 0.0203(6) 0.000 -0.0020(5) 0.000

loop_
_atom_type_symbol
_atom_type_description
_atom_type_scat_dispersion_real
_atom_type_scat_dispersion_imag
_atom_type_scat_source
C C 0.0033 0.0016 'International Tables Vol C Tables 4.2.6.8 and 6.1.1.4'
H H 0.0000 0.0000 'International Tables Vol C Tables 4.2.6.8 and 6.1.1.4'
N N 0.0061 0.0033 'International Tables Vol C Tables 4.2.6.8 and 6.1.1.4'
O O 0.0106 0.0060 'International Tables Vol C Tables 4.2.6.8 and 6.1.1.4'

loop_
_geom_angle_atom_site_label_1
_geom_angle_atom_site_label_2
_geom_angle_atom_site_label_3
_geom_angle
_geom_angle_publ_flag
C6 C1 N7 121.61(15) yes
C6 C1 C2 119.51(14) ?
N7 C1 C2 118.87(14) ?
C3 C2 C1 117.83(15) ?
C3 C2 C13 119.03(15) ?
C1 C2 C13 123.14(15) ?
C4 C3 C2 122.32(15) ?
C4 C3 H3 118.8 ?
C2 C3 H3 118.8 ?
C3 C4 C5 118.90(15) ?
C3 C4 H4 120.5 ?
C5 C4 H4 120.5 ?
C6 C5 C4 120.82(15) ?
C6 C5 H5 119.6 ?
C4 C5 H5 119.6 ?
C5 C6 C1 120.61(15) ?
C5 C6 H6 119.7 ?
C1 C6 H6 119.7 ?
O8 C8 N7 127.85(15) yes
O8 C8 C9 118.92(14) yes
N7 C8 C9 113.22(13) yes
O9 C9 O10 125.80(16) yes
O9 C9 C8 122.06(15) ?
O10 C9 C8 112.15(13) ?
O10 C11 C12 106.73(13) ?
O10 C11 H11A 110.4 ?
C12 C11 H11A 110.4 ?
O10 C11 H11B 110.4 ?
C12 C11 H11B 110.4 ?
H11A C11 H11B 108.6 ?
C11 C12 H12A 109.5 ?
C11 C12 H12B 109.5 ?
H12A C12 H12B 109.5 ?
C11 C12 H12C 109.5 ?
H12A C12 H12C 109.5 ?
H12B C12 H12C 109.5 ?
O13 C13 C2 121.95(15) yes
O13 C13 C14 119.22(15) ?
C2 C13 C14 118.83(15) ?
C13 C14 H14A 109.5 ?
C13 C14 H14B 109.5 ?
H14A C14 H14B 109.5 ?
C13 C14 H14C 109.5 ?
H14A C14 H14C 109.5 ?
H14B C14 H14C 109.5 ?
C8 N7 C1 128.34(14) ?
C8 N7 H7 115.5(13) ?
C1 N7 H7 116.2(13) ?
C9 O10 C11 116.36(13) ?

loop_
_geom_bond_atom_site_label_1
_geom_bond_atom_site_label_2
_geom_bond_distance
_geom_bond_publ_flag
C1 C6 1.396(2) ?
C1 N7 1.398(2) yes
C1 C2 1.416(2) ?
C2 C3 1.397(2) ?
C2 C13 1.489(2) yes
C3 C4 1.381(2) ?
C3 H3 0.9500 ?
C4 C5 1.383(2) ?
C4 H4 0.9500 ?
C5 C6 1.379(2) ?
C5 H5 0.9500 ?
C6 H6 0.9500 ?
C8 O8 1.2146(19) yes
C8 N7 1.350(2) yes
C8 C9 1.542(2) yes
C9 O9 1.199(2) yes
C9 O10 1.3226(19) yes
C11 O10 1.455(2) ?
C11 C12 1.500(2) ?
C11 H11A 0.9900 ?
C11 H11B 0.9900 ?
C12 H12A 0.9800 ?
C12 H12B 0.9800 ?
C12 H12C 0.9800 ?
C13 O13 1.225(2) ?
C13 C14 1.501(2) ?
C14 H14A 0.9800 ?
C14 H14B 0.9800 ?
C14 H14C 0.9800 ?
N7 H7 0.88(2) ?

loop_
_geom_hbond_atom_site_label_D
_geom_hbond_atom_site_label_H
_geom_hbond_atom_site_label_A
_geom_hbond_site_symmetry_A
_geom_hbond_distance_DH
_geom_hbond_distance_HA
_geom_hbond_distance_DA
_geom_hbond_angle_DHA
N7 H7 O10 . 0.88(2) 2.105(19) 2.5723(17) 112.6(16)
N7 H7 O13 . 0.88(2) 1.93(2) 2.6443(18) 137.4(17)
C6 H6 O8 . 0.95 2.23 2.876(2) 124.2
C5 H5 O9 4_566 0.95 2.51 3.445(2) 170.3

loop_
_geom_torsion_atom_site_label_1
_geom_torsion_atom_site_label_2
_geom_torsion_atom_site_label_3
_geom_torsion_atom_site_label_4
_geom_torsion
_geom_torsion_publ_flag
C6 C1 C2 C3 0.0 ?
N7 C1 C2 C3 180.0 ?
C6 C1 C2 C13 180.0 ?
N7 C1 C2 C13 0.0 ?
C1 C2 C3 C4 0.0 ?
C13 C2 C3 C4 180.0 ?
C2 C3 C4 C5 0.0 ?
C3 C4 C5 C6 0.0 ?
C4 C5 C6 C1 0.0 ?
N7 C1 C6 C5 180.0 ?
C2 C1 C6 C5 0.0 ?
O8 C8 C9 O9 0.0 yes
N7 C8 C9 O9 180.0 ?
O8 C8 C9 O10 180.0 ?
N7 C8 C9 O10 0.0 ?
C3 C2 C13 O13 180.0 ?
C1 C2 C13 O13 0.0 yes
C3 C2 C13 C14 0.0 ?
C1 C2 C13 C14 180.0 ?
O8 C8 N7 C1 0.0 ?
C9 C8 N7 C1 180.0 yes
C6 C1 N7 C8 0.0 ?
C2 C1 N7 C8 180.0 yes
O9 C9 O10 C11 0.0000(10) yes
C8 C9 O10 C11 180.0 ?
C12 C11 O10 C9 180.0 ?

_cod_database_fobs_code 2019948
